data_4036769
loop_
_publ_author_name
'Yamada, Ken-Ichi'
'Matsumoto, Yusuke'
'Fujii, Shintaro'
'Konishi, Takehito'
'Yamaoka, Yousuke'
'Takasu, Kiyosei'

_publ_section_title
;
 Striking Difference between Succinimidomethyl and Phthalimidomethyl
 Radicals in Conjugate Addition to Alkylidenemalonate Initiated by
 Dimethylzinc.
;
_journal_issue 9
_journal_name_full 'The Journal of organic chemistry'
_journal_page_first 3809
_journal_page_last 3817
_journal_paper_doi 10.1021/acs.joc.6b00485
_journal_volume 81
_journal_year 2016
_chemical_formula_moiety 'C13 H15 Cl N2 O3'
_chemical_formula_sum 'C13 H15 Cl N2 O3'
_chemical_formula_weight 282.73
_space_group_crystal_system monoclinic
_space_group_IT_number 14
_space_group_name_Hall '-P 2ybc'
_space_group_name_H-M_alt 'P 1 21/c 1'
_atom_sites_solution_hydrogens geom
_atom_sites_solution_primary direct
_atom_sites_solution_secondary difmap
_cell_angle_alpha 90.0000
_cell_angle_beta 90.210(15)
_cell_angle_gamma 90.0000
_cell_formula_units_Z 4
_cell_length_a 13.361(8)
_cell_length_b 11.884(9)
_cell_length_c 8.306(7)
_cell_measurement_reflns_used 1067
_cell_measurement_temperature 93
_cell_measurement_theta_max 68.30
_cell_measurement_theta_min 25.20
_cell_volume 1318.8(17)
_computing_cell_refinement 'CrystalClear-SM Expert 2.1 b42'
_computing_data_collection 'CrystalClear-SM Expert 2.1 b42 (Rigaku, 2015)'
_computing_data_reduction 'CrystalClear-SM Expert 2.1 b42'
_computing_molecular_graphics 'CrystalStructure 4.1'
_computing_publication_material 'CrystalStructure 4.1 (Rigaku, 2014)'
_computing_structure_refinement 'SHELXL2013 (Sheldrick, 2008)'
_computing_structure_solution 'Il Milione (Burla, et al., 2007)'
_diffrn_ambient_temperature 93
_diffrn_detector_area_resol_mean 5.814
_diffrn_measured_fraction_theta_full 0.997
_diffrn_measured_fraction_theta_max 0.993
_diffrn_measurement_device_type 'Rigaku XtaLAB P200'
_diffrn_measurement_method \w
_diffrn_radiation_type 'Cu K\a'
_diffrn_radiation_wavelength 1.54187
_diffrn_reflns_av_R_equivalents 0.0275
_diffrn_reflns_Laue_measured_fraction_full 0.997
_diffrn_reflns_Laue_measured_fraction_max 0.993
_diffrn_reflns_limit_h_max 16
_diffrn_reflns_limit_h_min -16
_diffrn_reflns_limit_k_max 14
_diffrn_reflns_limit_k_min -10
_diffrn_reflns_limit_l_max 10
_diffrn_reflns_limit_l_min -9
_diffrn_reflns_number 9613
_diffrn_reflns_point_group_measured_fraction_full 0.997
_diffrn_reflns_point_group_measured_fraction_max 0.993
_diffrn_reflns_theta_full 67.687
_diffrn_reflns_theta_max 68.619
_diffrn_reflns_theta_min 4.981
_diffrn_standards_number 0
_exptl_absorpt_coefficient_mu 2.633
_exptl_absorpt_correction_T_max 0.591
_exptl_absorpt_correction_T_min 0.510
_exptl_absorpt_correction_type multi-scan
_exptl_absorpt_process_details 'REQAB (Rigaku, 1998)'
_exptl_crystal_colour colorless
_exptl_crystal_density_diffrn 1.424
_exptl_crystal_density_method 'not measured'
_exptl_crystal_description prism
_exptl_crystal_F_000 592.00
_exptl_crystal_size_max 0.200
_exptl_crystal_size_mid 0.200
_exptl_crystal_size_min 0.200
_refine_diff_density_max 0.57
_refine_diff_density_min -0.36
_refine_ls_extinction_method none
_refine_ls_goodness_of_fit_ref 1.111
_refine_ls_hydrogen_treatment constr
_refine_ls_number_parameters 181
_refine_ls_number_reflns 2417
_refine_ls_number_restraints 0
_refine_ls_R_factor_all 0.0365
_refine_ls_R_factor_gt 0.0345
_refine_ls_shift/su_max 0.001
_refine_ls_structure_factor_coef Fsqd
_refine_ls_weighting_details 'w = 1/[\s^2^(Fo^2^)+(0.0444P)^2^+0.8184P] where P=(Fo^2^+2Fc^2^)/3'
_refine_ls_weighting_scheme calc
_refine_ls_wR_factor_gt 0.0898
_refine_ls_wR_factor_ref 0.0936
_reflns_number_gt 2297
_reflns_number_total 2417
_reflns_threshold_expression F^2^>2.0\s(F^2^)
_cod_data_source_file jo6b00485_si_002.cif
_cod_data_source_block 150615YM
_cod_database_code 4036769

loop_
_symmetry_equiv_pos_site_id
_space_group_symop_operation_xyz
1 +X,+Y,+Z
2 -X,1/2+Y,1/2-Z
3 -X,-Y,-Z
4 +X,1/2-Y,1/2+Z

loop_
_atom_site_label
_atom_site_type_symbol
_atom_site_fract_x
_atom_site_fract_y
_atom_site_fract_z
_atom_site_U_iso_or_equiv
_atom_site_adp_type
_atom_site_occupancy
_atom_site_site_symmetry_multiplicity
_atom_site_calc_flag
_atom_site_refinement_flags
Cl1 Cl 1.10430(3) 0.71467(4) 0.37359(6) 0.03219(16) Uani 1 4 d .
O1 O 0.45398(8) 0.45440(9) 0.23275(13) 0.0185(2) Uani 1 4 d .
O2 O 0.68386(8) 0.38633(9) 0.08571(14) 0.0226(3) Uani 1 4 d .
O3 O 0.72695(8) 0.56389(9) 0.02909(12) 0.0186(2) Uani 1 4 d .
N1 N 0.56857(10) 0.37991(11) 0.40743(16) 0.0176(3) Uani 1 4 d .
N2 N 0.52686(11) 0.66914(12) 0.08271(17) 0.0190(3) Uani 1 4 d .
C1 C 0.53733(11) 0.45238(13) 0.29630(17) 0.0155(3) Uani 1 4 d .
C2 C 0.62317(11) 0.53508(13) 0.25912(17) 0.0145(3) Uani 1 4 d .
C3 C 0.68659(11) 0.52313(13) 0.41623(17) 0.0158(3) Uani 1 4 d .
C4 C 0.67061(11) 0.39937(13) 0.46152(19) 0.0180(3) Uani 1 4 d .
C5 C 0.68010(11) 0.48517(13) 0.11591(18) 0.0162(3) Uani 1 4 d .
C6 C 0.58690(11) 0.65489(13) 0.22798(18) 0.0167(3) Uani 1 4 d .
C7 C 0.79283(11) 0.56592(13) 0.40762(17) 0.0160(3) Uani 1 4 d .
C8 C 0.81549(12) 0.66925(14) 0.47787(19) 0.0209(3) Uani 1 4 d .
C9 C 0.91120(13) 0.71498(14) 0.4691(2) 0.0242(4) Uani 1 4 d .
C10 C 0.98453(12) 0.65701(14) 0.3878(2) 0.0221(4) Uani 1 4 d .
C11 C 0.96528(12) 0.55349(14) 0.3193(2) 0.0225(4) Uani 1 4 d .
C12 C 0.86994(12) 0.50835(14) 0.32982(19) 0.0190(3) Uani 1 4 d .
C13 C 0.78048(13) 0.52098(16) -0.1093(2) 0.0259(4) Uani 1 4 d .
H1 H 0.5309 0.32515 0.44483 0.0212 Uiso 1 4 calc R
H2A H 0.4768 0.62491 0.09106 0.0264 Uiso 1 4 calc R
H2B H 0.56306 0.65022 -0.00088 0.0315 Uiso 1 4 calc R
H3 H 0.65211 0.56892 0.50045 0.0190 Uiso 1 4 calc R
H4A H 0.71841 0.34972 0.40481 0.0216 Uiso 1 4 calc R
H4B H 0.67733 0.38769 0.57908 0.0216 Uiso 1 4 calc R
H6A H 0.54685 0.67974 0.3215 0.0200 Uiso 1 4 calc R
H6B H 0.64597 0.70491 0.22087 0.0200 Uiso 1 4 calc R
H8 H 0.76454 0.70939 0.53293 0.0251 Uiso 1 4 calc R
H9 H 0.92574 0.78521 0.51856 0.0291 Uiso 1 4 calc R
H11 H 1.01687 0.51356 0.26549 0.0269 Uiso 1 4 calc R
H12 H 0.85672 0.43685 0.28321 0.0228 Uiso 1 4 calc R
H13A H 0.81243 0.58354 -0.16631 0.0310 Uiso 1 4 calc R
H13B H 0.73345 0.48285 -0.18187 0.0310 Uiso 1 4 calc R
H13C H 0.83176 0.46752 -0.07344 0.0310 Uiso 1 4 calc R

loop_
_atom_site_aniso_label
_atom_site_aniso_U_11
_atom_site_aniso_U_22
_atom_site_aniso_U_33
_atom_site_aniso_U_12
_atom_site_aniso_U_13
_atom_site_aniso_U_23
Cl1 0.0164(2) 0.0330(3) 0.0472(3) -0.00779(15) -0.00348(18) 0.01381(19)
O1 0.0136(5) 0.0225(6) 0.0194(5) -0.0022(4) -0.0004(4) -0.0022(4)
O2 0.0227(6) 0.0187(6) 0.0265(6) 0.0014(5) 0.0046(5) -0.0054(5)
O3 0.0174(5) 0.0217(6) 0.0167(5) -0.0004(4) 0.0057(4) -0.0001(4)
N1 0.0156(6) 0.0178(7) 0.0196(6) -0.0047(5) -0.0000(5) 0.0029(5)
N2 0.0197(7) 0.0188(7) 0.0185(7) 0.0019(6) -0.0003(6) -0.0014(5)
C1 0.0158(8) 0.0164(7) 0.0142(7) -0.0015(6) 0.0020(6) -0.0038(6)
C2 0.0127(7) 0.0163(7) 0.0145(7) -0.0012(6) 0.0008(5) -0.0008(6)
C3 0.0146(7) 0.0185(8) 0.0144(7) -0.0011(6) 0.0011(6) -0.0007(6)
C4 0.0158(7) 0.0191(8) 0.0193(7) -0.0027(6) -0.0020(6) 0.0025(6)
C5 0.0120(7) 0.0195(8) 0.0172(7) 0.0001(6) -0.0017(6) 0.0002(6)
C6 0.0169(7) 0.0170(8) 0.0162(7) -0.0005(6) 0.0018(6) -0.0020(6)
C7 0.0148(7) 0.0187(8) 0.0144(7) -0.0019(6) -0.0013(6) 0.0024(6)
C8 0.0187(8) 0.0210(8) 0.0230(8) 0.0016(6) -0.0002(6) -0.0032(7)
C9 0.0236(9) 0.0197(8) 0.0294(9) -0.0040(6) -0.0061(7) -0.0004(7)
C10 0.0142(8) 0.0256(9) 0.0265(8) -0.0047(6) -0.0040(6) 0.0108(7)
C11 0.0171(8) 0.0266(9) 0.0237(8) 0.0038(6) 0.0023(6) 0.0040(7)
C12 0.0190(8) 0.0189(8) 0.0191(8) 0.0007(6) -0.0006(6) -0.0005(6)
C13 0.0228(9) 0.0340(10) 0.0209(8) -0.0006(7) 0.0086(7) -0.0039(7)

loop_
_atom_type_symbol
_atom_type_description
_atom_type_scat_dispersion_real
_atom_type_scat_dispersion_imag
_atom_type_scat_source
C C 0.0181 0.0091
;
International Tables for Crystallography
(Vol. C, Tables 4.2.6.8 and 6.1.1.4)
;
H H 0.0000 0.0000
;
International Tables for Crystallography
(Vol. C, Table 6.1.1.4)
;
Cl Cl 0.3639 0.7018
;
International Tables for Crystallography
(Vol. C, Tables 4.2.6.8 and 6.1.1.4)
;
N N 0.0311 0.0180
;
International Tables for Crystallography
(Vol. C, Tables 4.2.6.8 and 6.1.1.4)
;
O O 0.0492 0.0322
;
International Tables for Crystallography
(Vol. C, Tables 4.2.6.8 and 6.1.1.4)
;

loop_
_geom_angle_atom_site_label_1
_geom_angle_atom_site_label_2
_geom_angle_atom_site_label_3
_geom_angle
_geom_angle_publ_flag
C5 O3 C13 114.51(13) yes
C1 N1 C4 113.82(13) yes
O1 C1 N1 126.30(14) yes
O1 C1 C2 125.02(14) yes
N1 C1 C2 108.67(13) yes
C1 C2 C3 100.17(12) yes
C1 C2 C5 106.27(12) yes
C1 C2 C6 113.12(13) yes
C3 C2 C5 110.13(13) yes
C3 C2 C6 113.45(12) yes
C5 C2 C6 112.80(12) yes
C2 C3 C4 102.53(12) yes
C2 C3 C7 115.96(12) yes
C4 C3 C7 117.81(13) yes
N1 C4 C3 102.02(12) yes
O2 C5 O3 123.41(14) yes
O2 C5 C2 124.12(14) yes
O3 C5 C2 112.45(13) yes
N2 C6 C2 115.00(13) yes
C3 C7 C8 118.70(13) yes
C3 C7 C12 123.51(14) yes
C8 C7 C12 117.78(14) yes
C7 C8 C9 121.40(15) yes
C8 C9 C10 119.08(16) yes
Cl1 C10 C9 119.42(13) yes
Cl1 C10 C11 119.47(13) yes
C9 C10 C11 121.11(16) yes
C10 C11 C12 119.31(15) yes
C7 C12 C11 121.29(16) yes
C1 N1 H1 123.091 no
C4 N1 H1 123.090 no
C6 N2 H2A 106.884 no
C6 N2 H2B 108.809 no
H2A N2 H2B 109.939 no
C2 C3 H3 106.585 no
C4 C3 H3 106.585 no
C7 C3 H3 106.587 no
N1 C4 H4A 111.369 no
N1 C4 H4B 111.370 no
C3 C4 H4A 111.366 no
C3 C4 H4B 111.363 no
H4A C4 H4B 109.231 no
N2 C6 H6A 108.526 no
N2 C6 H6B 108.516 no
C2 C6 H6A 108.519 no
C2 C6 H6B 108.521 no
H6A C6 H6B 107.519 no
C7 C8 H8 119.308 no
C9 C8 H8 119.295 no
C8 C9 H9 120.467 no
C10 C9 H9 120.458 no
C10 C11 H11 120.344 no
C12 C11 H11 120.343 no
C7 C12 H12 119.350 no
C11 C12 H12 119.363 no
O3 C13 H13A 109.473 no
O3 C13 H13B 109.470 no
O3 C13 H13C 109.473 no
H13A C13 H13B 109.470 no
H13A C13 H13C 109.476 no
H13B C13 H13C 109.466 no

loop_
_geom_bond_atom_site_label_1
_geom_bond_atom_site_label_2
_geom_bond_distance
_geom_bond_publ_flag
Cl1 C10 1.7452(19) yes
O1 C1 1.2309(19) yes
O2 C5 1.202(2) yes
O3 C5 1.3380(19) yes
O3 C13 1.449(2) yes
N1 C1 1.329(2) yes
N1 C4 1.452(2) yes
N2 C6 1.456(2) yes
C1 C2 1.542(2) yes
C2 C3 1.560(2) yes
C2 C5 1.534(2) yes
C2 C6 1.526(2) yes
C3 C4 1.533(2) yes
C3 C7 1.510(2) yes
C7 C8 1.392(2) yes
C7 C12 1.397(2) yes
C8 C9 1.392(2) yes
C9 C10 1.377(2) yes
C10 C11 1.379(3) yes
C11 C12 1.385(2) yes
N1 H1 0.880 no
N2 H2A 0.854 no
N2 H2B 0.877 no
C3 H3 1.000 no
C4 H4A 0.990 no
C4 H4B 0.990 no
C6 H6A 0.990 no
C6 H6B 0.990 no
C8 H8 0.950 no
C9 H9 0.950 no
C11 H11 0.950 no
C12 H12 0.950 no
C13 H13A 0.980 no
C13 H13B 0.980 no
C13 H13C 0.980 no

loop_
_geom_contact_atom_site_label_1
_geom_contact_atom_site_label_2
_geom_contact_distance
_geom_contact_publ_flag
_geom_contact_site_symmetry_2
O1 O2 3.407(2) no .
O1 N2 3.004(2) no .
O1 C3 3.552(3) no .
O1 C4 3.518(3) no .
O1 C5 3.198(3) no .
O1 C6 2.972(2) no .
O2 N1 3.090(3) no .
O2 C1 2.745(2) no .
O2 C3 3.191(3) no .
O2 C4 3.131(3) no .
O2 C12 3.515(2) no .
O2 C13 2.620(2) no .
O3 N2 2.986(2) no .
O3 C3 3.298(3) no .
O3 C6 2.724(2) no .
O3 C7 3.262(3) no .
O3 C12 3.208(3) no .
N1 C5 3.110(3) no .
N2 C1 3.131(3) no .
N2 C5 3.007(3) no .
C2 C8 3.523(3) no .
C2 C12 3.362(3) no .
C4 C5 3.049(3) no .
C4 C12 3.160(3) no .
C5 C7 3.006(3) no .
C5 C12 3.104(3) no .
C6 C7 3.299(3) no .
C7 C10 2.786(3) no .
C8 C11 2.766(3) no .
C9 C12 2.769(3) no .
Cl1 O2 3.504(2) no 2_755
Cl1 C4 3.567(2) no 3_766
O1 O3 3.253(2) no 3_665
O1 N1 3.593(3) no 3_666
O1 N2 3.015(3) no 3_665
O1 C3 3.484(3) no 3_666
O1 C4 3.503(3) no 3_666
O1 C5 3.475(3) no 3_665
O1 C13 3.305(3) no 3_665
O2 Cl1 3.504(2) no 2_745
O2 N2 3.208(2) no 3_665
O2 C4 3.553(3) no 4_554
O3 O1 3.253(2) no 3_665
O3 C8 3.412(3) no 4_564
N1 O1 3.593(3) no 3_666
N1 N2 2.812(3) no 2_645
N1 C1 3.472(3) no 3_666
N1 C6 3.566(3) no 2_645
N2 O1 3.015(3) no 3_665
N2 O2 3.208(2) no 3_665
N2 N1 2.812(3) no 2_655
N2 C1 3.565(3) no 3_665
C1 N1 3.472(3) no 3_666
C1 N2 3.565(3) no 3_665
C3 O1 3.484(3) no 3_666
C4 Cl1 3.567(2) no 3_766
C4 O1 3.503(3) no 3_666
C4 O2 3.553(3) no 4_555
C5 O1 3.475(3) no 3_665
C6 N1 3.566(3) no 2_655
C8 O3 3.412(3) no 4_565
C10 C11 3.551(3) no 3_766
C11 C10 3.551(3) no 3_766
C11 C11 3.386(3) no 3_766
C13 O1 3.305(3) no 3_665
Cl1 H9 2.8045 no .
Cl1 H11 2.8063 no .
O1 H1 2.5505 no .
O1 H2A 2.3636 no .
O1 H2B 3.3654 no .
O1 H6A 3.0410 no .
O2 H2B 3.5984 no .
O2 H4A 2.7237 no .
O2 H12 2.8910 no .
O2 H13A 3.5849 no .
O2 H13B 2.5894 no .
O2 H13C 2.5695 no .
O3 H2A 3.4604 no .
O3 H2B 2.4301 no .
O3 H6B 2.5552 no .
O3 H12 3.1167 no .
N1 H3 2.6233 no .
C1 H2A 2.7846 no .
C1 H2B 3.4271 no .
C1 H3 2.6695 no .
C1 H4A 2.8528 no .
C1 H4B 3.0943 no .
C1 H6A 2.7130 no .
C1 H6B 3.3930 no .
C2 H1 3.1839 no .
C2 H2A 2.6254 no .
C2 H2B 2.6774 no .
C2 H4A 2.8151 no .
C2 H4B 3.2620 no .
C2 H12 3.3370 no .
C3 H1 3.1500 no .
C3 H6A 2.7492 no .
C3 H6B 2.7546 no .
C3 H8 2.6299 no .
C3 H12 2.7308 no .
C4 H12 2.9329 no .
C5 H2A 3.1898 no .
C5 H2B 2.6875 no .
C5 H3 3.3676 no .
C5 H4A 2.9329 no .
C5 H6A 3.3845 no .
C5 H6B 2.7911 no .
C5 H12 2.7938 no .
C5 H13A 3.1651 no .
C5 H13B 2.5767 no .
C5 H13C 2.5782 no .
C6 H3 2.6287 no .
C6 H8 3.5248 no .
C7 H4A 2.7551 no .
C7 H4B 2.9853 no .
C7 H6B 2.9937 no .
C7 H9 3.2836 no .
C7 H11 3.2813 no .
C8 H3 2.4950 no .
C8 H6B 3.1354 no .
C8 H12 3.2484 no .
C9 H11 3.2559 no .
C10 H8 3.2412 no .
C10 H12 3.2413 no .
C11 H9 3.2569 no .
C12 H3 3.3208 no .
C12 H4A 2.8373 no .
C12 H8 3.2488 no .
C12 H13C 3.4208 no .
C13 H2B 3.4100 no .
C13 H12 3.5557 no .
H1 H3 3.3501 no .
H1 H4A 2.5453 no .
H1 H4B 2.3680 no .
H2A H6A 2.2251 no .
H2A H6B 2.6753 no .
H2B H6A 2.7100 no .
H2B H6B 2.2421 no .
H2B H13B 3.3799 no .
H3 H4A 2.8647 no .
H3 H4B 2.2753 no .
H3 H6A 2.4303 no .
H3 H6B 2.8301 no .
H3 H8 2.2612 no .
H4A H12 2.3497 no .
H4B H12 3.4883 no .
H6A H8 3.4103 no .
H6B H8 3.0333 no .
H8 H9 2.3381 no .
H11 H12 2.3310 no .
H12 H13C 3.0020 no .
Cl1 H4A 3.0907 no 3_766
Cl1 H4B 3.1841 no 3_766
Cl1 H12 2.9907 no 2_755
Cl1 H12 3.4101 no 3_766
Cl1 H13B 3.5736 no 3_765
Cl1 H13C 3.5361 no 2_755
Cl1 H13C 3.4130 no 3_765
O1 H2A 2.9993 no 3_665
O1 H2B 2.3029 no 3_665
O1 H3 2.6495 no 3_666
O1 H4B 3.0104 no 3_666
O1 H6A 3.2950 no 2_645
O1 H6B 3.2751 no 2_645
O1 H13B 2.6454 no 3_665
O2 H1 3.4416 no 4_554
O2 H2A 2.5997 no 3_665
O2 H2B 3.3988 no 3_665
O2 H4A 3.2164 no 4_554
O2 H4B 3.2581 no 4_554
O3 H8 2.7409 no 4_564
O3 H9 3.2062 no 4_564
N1 H2A 3.0905 no 2_645
N1 H2B 3.3401 no 2_645
N1 H3 3.1089 no 3_666
N1 H6A 3.4104 no 2_645
N1 H6A 2.8241 no 3_666
N2 H1 2.0209 no 2_655
N2 H6A 2.8299 no 4_564
N2 H8 3.5141 no 4_564
C1 H1 3.5297 no 3_666
C1 H2A 3.3506 no 3_665
C1 H2B 3.0467 no 3_665
C1 H3 3.0581 no 3_666
C1 H4B 3.5960 no 3_666
C1 H6A 3.5654 no 2_645
C3 H13B 3.4277 no 1_556
C4 H6A 3.5514 no 3_666
C4 H13B 3.2318 no 1_556
C5 H2A 3.0058 no 3_665
C6 H1 2.9351 no 2_655
C6 H1 3.1544 no 3_666
C6 H2B 3.2470 no 4_565
C6 H8 3.2996 no 4_564
C7 H13A 3.5538 no 1_556
C8 H6B 3.3873 no 4_565
C8 H13A 3.1265 no 1_556
C8 H13A 3.1728 no 4_565
C9 H13A 2.9545 no 4_565
C10 H9 3.2370 no 4_564
C10 H11 3.5216 no 3_766
C11 H9 3.1913 no 4_564
C11 H11 3.5466 no 3_766
C11 H13C 3.4099 no 3_765
C13 H4B 3.3287 no 1_554
C13 H8 3.4221 no 4_564
C13 H9 3.1914 no 4_564
C13 H11 3.0344 no 3_765
H1 O2 3.4416 no 4_555
H1 N2 2.0209 no 2_645
H1 C1 3.5297 no 3_666
H1 C6 2.9351 no 2_645
H1 C6 3.1544 no 3_666
H1 H2A 2.4004 no 2_645
H1 H2B 2.4736 no 2_645
H1 H3 2.7890 no 3_666
H1 H6A 2.9903 no 2_645
H1 H6A 2.2055 no 3_666
H1 H6B 3.0817 no 2_645
H2A O1 2.9993 no 3_665
H2A O2 2.5997 no 3_665
H2A N1 3.0905 no 2_655
H2A C1 3.3506 no 3_665
H2A C5 3.0058 no 3_665
H2A H1 2.4004 no 2_655
H2A H2A 3.3902 no 3_665
H2A H2B 3.3959 no 3_665
H2A H4B 3.4367 no 3_666
H2A H6A 3.3606 no 4_564
H2A H13B 3.1805 no 3_665
H2B O1 2.3029 no 3_665
H2B O2 3.3988 no 3_665
H2B N1 3.3401 no 2_655
H2B C1 3.0467 no 3_665
H2B C6 3.2470 no 4_564
H2B H1 2.4736 no 2_655
H2B H2A 3.3959 no 3_665
H2B H3 3.5435 no 4_564
H2B H6A 2.5109 no 4_564
H2B H6B 3.0905 no 4_564
H2B H8 3.1786 no 4_564
H3 O1 2.6495 no 3_666
H3 N1 3.1089 no 3_666
H3 C1 3.0581 no 3_666
H3 H1 2.7890 no 3_666
H3 H2B 3.5435 no 4_565
H3 H6B 3.2533 no 4_565
H3 H13A 3.4980 no 1_556
H3 H13B 3.0280 no 1_556
H4A Cl1 3.0907 no 3_766
H4A O2 3.2164 no 4_555
H4B Cl1 3.1841 no 3_766
H4B O1 3.0104 no 3_666
H4B O2 3.2581 no 4_555
H4B C1 3.5960 no 3_666
H4B C13 3.3287 no 1_556
H4B H2A 3.4367 no 3_666
H4B H6A 3.2115 no 3_666
H4B H13B 2.4026 no 1_556
H6A O1 3.2950 no 2_655
H6A N1 3.4104 no 2_655
H6A N1 2.8241 no 3_666
H6A N2 2.8299 no 4_565
H6A C1 3.5654 no 2_655
H6A C4 3.5514 no 3_666
H6A H1 2.9903 no 2_655
H6A H1 2.2055 no 3_666
H6A H2A 3.3606 no 4_565
H6A H2B 2.5109 no 4_565
H6A H4B 3.2115 no 3_666
H6B O1 3.2751 no 2_655
H6B C8 3.3873 no 4_564
H6B H1 3.0817 no 2_655
H6B H2B 3.0905 no 4_565
H6B H3 3.2533 no 4_564
H6B H8 2.4499 no 4_564
H6B H13A 3.4828 no 4_565
H8 O3 2.7409 no 4_565
H8 N2 3.5141 no 4_565
H8 C6 3.2996 no 4_565
H8 C13 3.4221 no 4_565
H8 H2B 3.1786 no 4_565
H8 H6B 2.4499 no 4_565
H8 H13A 2.9791 no 1_556
H8 H13A 3.0350 no 4_565
H9 O3 3.2062 no 4_565
H9 C10 3.2370 no 4_565
H9 C11 3.1913 no 4_565
H9 C13 3.1914 no 4_565
H9 H11 3.3749 no 4_565
H9 H13A 2.6581 no 4_565
H9 H13C 3.2846 no 4_565
H11 C10 3.5216 no 3_766
H11 C11 3.5466 no 3_766
H11 C13 3.0344 no 3_765
H11 H9 3.3749 no 4_564
H11 H13A 2.6881 no 3_765
H11 H13B 3.4103 no 3_765
H11 H13C 2.5902 no 3_765
H12 Cl1 2.9907 no 2_745
H12 Cl1 3.4101 no 3_766
H13A C7 3.5538 no 1_554
H13A C8 3.1265 no 1_554
H13A C8 3.1728 no 4_564
H13A C9 2.9545 no 4_564
H13A H3 3.4980 no 1_554
H13A H6B 3.4828 no 4_564
H13A H8 2.9791 no 1_554
H13A H8 3.0350 no 4_564
H13A H9 2.6581 no 4_564
H13A H11 2.6881 no 3_765
H13B Cl1 3.5736 no 3_765
H13B O1 2.6454 no 3_665
H13B C3 3.4277 no 1_554
H13B C4 3.2318 no 1_554
H13B H2A 3.1805 no 3_665
H13B H3 3.0280 no 1_554
H13B H4B 2.4026 no 1_554
H13B H11 3.4103 no 3_765
H13C Cl1 3.5361 no 2_745
H13C Cl1 3.4130 no 3_765
H13C C11 3.4099 no 3_765
H13C H9 3.2846 no 4_564
H13C H11 2.5902 no 3_765

loop_
_geom_hbond_atom_site_label_D
_geom_hbond_atom_site_label_H
_geom_hbond_atom_site_label_A
_geom_hbond_site_symmetry_A
_geom_hbond_distance_DA
_geom_hbond_distance_DH
_geom_hbond_distance_HA
_geom_hbond_angle_DHA
_geom_hbond_publ_flag
N1 H1 N2 2_645 2.812(3) 0.880 2.021 149.0 no
N2 H2A O1 . 3.004(2) 0.854 2.364 132.1 no
N2 H2B O1 3_665 3.015(3) 0.877 2.303 138.4 no
N2 H2B O3 . 2.986(2) 0.877 2.430 121.8 no

loop_
_geom_torsion_atom_site_label_1
_geom_torsion_atom_site_label_2
_geom_torsion_atom_site_label_3
_geom_torsion_atom_site_label_4
_geom_torsion
_geom_torsion_publ_flag
C13 O3 C5 O2 2.1(2) no
C13 O3 C5 C2 -179.01(11) no
C1 N1 C4 C3 21.47(15) no
C4 N1 C1 O1 -179.23(13) no
C4 N1 C1 C2 0.63(16) no
O1 C1 C2 C3 157.95(13) no
O1 C1 C2 C5 -87.43(17) no
O1 C1 C2 C6 36.87(19) no
N1 C1 C2 C3 -21.91(14) no
N1 C1 C2 C5 92.71(14) no
N1 C1 C2 C6 -142.99(12) no
C1 C2 C3 C4 33.32(12) no
C1 C2 C3 C7 163.09(11) no
C1 C2 C5 O2 -27.29(18) no
C1 C2 C5 O3 153.80(11) no
C1 C2 C6 N2 -66.41(15) no
C3 C2 C5 O2 80.34(17) no
C3 C2 C5 O3 -98.57(14) no
C5 C2 C3 C4 -78.33(13) no
C5 C2 C3 C7 51.44(16) no
C3 C2 C6 N2 -179.64(10) no
C6 C2 C3 C4 154.16(11) no
C6 C2 C3 C7 -76.08(15) no
C5 C2 C6 N2 54.25(16) no
C6 C2 C5 O2 -151.79(13) no
C6 C2 C5 O3 29.31(16) no
C2 C3 C4 N1 -33.53(13) no
C2 C3 C7 C8 102.95(15) no
C2 C3 C7 C12 -75.74(18) no
C4 C3 C7 C8 -135.08(13) no
C4 C3 C7 C12 46.23(19) no
C7 C3 C4 N1 -162.15(11) no
C3 C7 C8 C9 -177.76(12) no
C3 C7 C12 C11 177.19(12) no
C8 C7 C12 C11 -1.5(2) no
C12 C7 C8 C9 1.0(2) no
C7 C8 C9 C10 0.6(2) no
C8 C9 C10 Cl1 179.04(13) no
C8 C9 C10 C11 -1.8(2) no
Cl1 C10 C11 C12 -179.53(10) no
C9 C10 C11 C12 1.3(2) no
C10 C11 C12 C7 0.4(2) no
